data_2218641
loop_
_publ_author_name
'Gao, Bo'
'Zhu, Jian-Liang'

_publ_section_title
;
 4-(Dimethylamino)benzaldehyde
;
_journal_coeditor_code CI2602
_journal_issue 7
_journal_name_full 'Acta Crystallographica Section E'
_journal_page_first o1182
_journal_paper_doi 10.1107/S160053680801581X
_journal_volume 64
_journal_year 2008
_chemical_formula_iupac 'C9 H11 N O'
_chemical_formula_moiety 'C9 H11 N O'
_chemical_formula_sum 'C9 H11 N O'
_chemical_formula_weight 149.19
_chemical_name_systematic
;
4-(Dimethylamino)benzaldehyde
;
_space_group_IT_number 14
_symmetry_cell_setting monoclinic
_symmetry_space_group_name_Hall '-P 2yn'
_symmetry_space_group_name_H-M 'P 1 21/n 1'
_atom_sites_solution_hydrogens geom
_atom_sites_solution_primary direct
_atom_sites_solution_secondary difmap
_audit_creation_method SHELXL97
_cell_angle_alpha 90.00
_cell_angle_beta 96.808(13)
_cell_angle_gamma 90.00
_cell_formula_units_Z 8
_cell_length_a 10.356(6)
_cell_length_b 7.686(4)
_cell_length_c 20.8434(13)
_cell_measurement_reflns_used 2869
_cell_measurement_temperature 123(2)
_cell_measurement_theta_max 25.0
_cell_measurement_theta_min 2
_cell_volume 1647.4(13)
_computing_cell_refinement 'SAINT (Bruker, 2002)'
_computing_data_collection 'SMART (Bruker, 2002)'
_computing_data_reduction 'SAINT (Bruker, 2002)'
_computing_molecular_graphics 'SHELXTL (Sheldrick, 2008)'
_computing_publication_material 'SHELXTL (Sheldrick, 2008)'
_computing_structure_refinement 'SHELXL97 (Sheldrick, 2008)'
_computing_structure_solution 'SHELXS97 (Sheldrick, 2008)'
_diffrn_ambient_temperature 123(2)
_diffrn_measured_fraction_theta_full 0.988
_diffrn_measured_fraction_theta_max 0.988
_diffrn_measurement_device_type 'Bruker SMART CCD area-detector'
_diffrn_measurement_method '\f and \w'
_diffrn_radiation_monochromator graphite
_diffrn_radiation_source 'fine-focus sealed tube'
_diffrn_radiation_type MoK\a
_diffrn_radiation_wavelength 0.71073
_diffrn_reflns_av_R_equivalents 0.0579
_diffrn_reflns_av_sigmaI/netI 0.0481
_diffrn_reflns_limit_h_max 12
_diffrn_reflns_limit_h_min -12
_diffrn_reflns_limit_k_max 9
_diffrn_reflns_limit_k_min -9
_diffrn_reflns_limit_l_max 24
_diffrn_reflns_limit_l_min -22
_diffrn_reflns_number 9835
_diffrn_reflns_theta_full 25.03
_diffrn_reflns_theta_max 25.03
_diffrn_reflns_theta_min 1.97
_diffrn_standards_number 0
_exptl_absorpt_coefficient_mu 0.079
_exptl_absorpt_correction_T_max 0.9812
_exptl_absorpt_correction_T_min 0.9793
_exptl_absorpt_correction_type multi-scan
_exptl_absorpt_process_details '(SADABS; Bruker, 2002)'
_exptl_crystal_colour colourless
_exptl_crystal_density_diffrn 1.203
_exptl_crystal_density_method 'not measured'
_exptl_crystal_description block
_exptl_crystal_F_000 640
_exptl_crystal_size_max 0.27
_exptl_crystal_size_mid 0.23
_exptl_crystal_size_min 0.20
_refine_diff_density_max 0.217
_refine_diff_density_min -0.314
_refine_ls_extinction_method none
_refine_ls_goodness_of_fit_ref 1.014
_refine_ls_hydrogen_treatment constr
_refine_ls_matrix_type full
_refine_ls_number_parameters 199
_refine_ls_number_reflns 2869
_refine_ls_number_restraints 0
_refine_ls_restrained_S_all 1.014
_refine_ls_R_factor_all 0.0894
_refine_ls_R_factor_gt 0.0567
_refine_ls_shift/su_max 0.001
_refine_ls_shift/su_mean 0.000
_refine_ls_structure_factor_coef Fsqd
_refine_ls_weighting_details 'calc w = 1/[\s^2^(Fo^2^)+(0.0934P)^2^] where P=(Fo^2^+2Fc^2^)/3'
_refine_ls_weighting_scheme calc
_refine_ls_wR_factor_gt 0.1416
_refine_ls_wR_factor_ref 0.1597
_reflns_number_gt 1826
_reflns_number_total 2869
_reflns_threshold_expression I>2\s(I)
_cod_data_source_file ci2602.cif
_cod_data_source_block I
_cod_original_cell_volume 1647.4(12)
_cod_original_sg_symbol_H-M 'P 21/n'
_cod_database_code 2218641
_cod_database_fobs_code 2218641

loop_
_symmetry_equiv_pos_as_xyz
'x, y, z'
'-x+1/2, y+1/2, -z+1/2'
'-x, -y, -z'
'x-1/2, -y-1/2, z-1/2'

loop_
_atom_site_type_symbol
_atom_site_label
_atom_site_fract_x
_atom_site_fract_y
_atom_site_fract_z
_atom_site_U_iso_or_equiv
_atom_site_adp_type
_atom_site_calc_flag
_atom_site_refinement_flags
_atom_site_occupancy
O O1 1.26881(13) 0.5751(2) 0.18550(9) 0.1025(6) Uani d . 1
O O2 1.37916(14) 0.2647(3) 0.04689(9) 0.1088(6) Uani d . 1
C C9 0.57238(17) 0.7676(3) 0.21132(10) 0.0742(6) Uani d . 1
H H9A 0.4815 0.7498 0.1976 0.111 Uiso calc R 1
H H9B 0.5939 0.8876 0.2055 0.111 Uiso calc R 1
H H9C 0.5912 0.7373 0.2561 0.111 Uiso calc R 1
C C8 0.57965(16) 0.5577(3) 0.12110(9) 0.0653(5) Uani d . 1
H H8A 0.4876 0.5723 0.1213 0.098 Uiso calc R 1
H H8B 0.6017 0.4370 0.1271 0.098 Uiso calc R 1
H H8C 0.6040 0.5968 0.0805 0.098 Uiso calc R 1
C C18 0.69062(19) 0.0550(3) 0.08262(11) 0.0809(6) Uani d . 1
H H18A 0.5991 0.0674 0.0694 0.121 Uiso calc R 1
H H18B 0.7102 0.0920 0.1267 0.121 Uiso calc R 1
H H18C 0.7151 -0.0647 0.0789 0.121 Uiso calc R 1
C C17 0.68913(18) 0.2440(3) -0.01380(10) 0.0776(6) Uani d . 1
H H17A 0.5978 0.2267 -0.0120 0.116 Uiso calc R 1
H H17B 0.7132 0.1938 -0.0528 0.116 Uiso calc R 1
H H17C 0.7079 0.3664 -0.0132 0.116 Uiso calc R 1
C C5 0.78138(15) 0.66025(19) 0.18319(8) 0.0453(4) Uani d . 1
C C2 1.05546(16) 0.6610(2) 0.20311(9) 0.0524(5) Uani d . 1
N N1 0.64859(12) 0.65921(18) 0.17319(7) 0.0542(4) Uani d . 1
C C4 0.85497(16) 0.5535(2) 0.14644(8) 0.0508(4) Uani d . 1
H H4 0.8126 0.4817 0.1147 0.061 Uiso calc R 1
C C3 0.98899(16) 0.5538(2) 0.15671(8) 0.0528(5) Uani d . 1
H H3 1.0356 0.4810 0.1322 0.063 Uiso calc R 1
C C6 0.84982(16) 0.7670(2) 0.23045(8) 0.0529(5) Uani d . 1
H H6 0.8042 0.8385 0.2559 0.063 Uiso calc R 1
C C7 0.98356(16) 0.7666(2) 0.23942(8) 0.0559(5) Uani d . 1
H H7 1.0268 0.8391 0.2706 0.067 Uiso calc R 1
C C1 1.19714(19) 0.6632(3) 0.21338(11) 0.0716(6) Uani d . 1
H H1 1.2358 0.7399 0.2444 0.086 Uiso calc R 1
C C14 0.89524(16) 0.1659(2) 0.05031(8) 0.0500(4) Uani d . 1
N N2 0.76244(14) 0.1612(2) 0.04153(8) 0.0629(5) Uani d . 1
C C13 0.96580(17) 0.2560(2) 0.00770(8) 0.0567(5) Uani d . 1
H H13 0.9217 0.3114 -0.0281 0.068 Uiso calc R 1
C C11 1.16899(17) 0.1858(2) 0.07077(10) 0.0583(5) Uani d . 1
C C15 0.96619(17) 0.0836(2) 0.10370(9) 0.0581(5) Uani d . 1
H H15 0.9226 0.0210 0.1327 0.070 Uiso calc R 1
C C16 1.09953(17) 0.0953(2) 0.11309(9) 0.0609(5) Uani d . 1
H H16 1.1446 0.0410 0.1488 0.073 Uiso calc R 1
C C12 1.09922(18) 0.2640(2) 0.01775(9) 0.0612(5) Uani d . 1
H H12 1.1437 0.3234 -0.0117 0.073 Uiso calc R 1
C C10 1.3101(2) 0.1939(3) 0.08206(12) 0.0812(6) Uani d . 1
H H10 1.3506 0.1406 0.1192 0.097 Uiso calc R 1

loop_
_atom_site_aniso_label
_atom_site_aniso_U_11
_atom_site_aniso_U_22
_atom_site_aniso_U_33
_atom_site_aniso_U_12
_atom_site_aniso_U_13
_atom_site_aniso_U_23
O1 0.0548(8) 0.1082(13) 0.1464(15) 0.0050(8) 0.0195(9) -0.0127(11)
O2 0.0684(10) 0.1282(15) 0.1327(15) -0.0202(9) 0.0242(10) -0.0258(12)
C9 0.0562(11) 0.0765(14) 0.0926(15) -0.0019(10) 0.0201(11) -0.0170(12)
C8 0.0548(10) 0.0758(13) 0.0633(12) -0.0026(9) -0.0012(9) -0.0029(10)
C18 0.0624(12) 0.0841(15) 0.0979(16) -0.0089(11) 0.0168(11) 0.0110(13)
C17 0.0652(12) 0.0777(15) 0.0868(15) 0.0094(11) -0.0045(11) 0.0036(12)
C5 0.0497(10) 0.0397(9) 0.0472(10) -0.0017(7) 0.0080(8) 0.0049(7)
C2 0.0497(10) 0.0492(10) 0.0580(11) -0.0017(8) 0.0049(8) 0.0099(8)
N1 0.0462(8) 0.0562(9) 0.0601(9) -0.0013(6) 0.0062(7) -0.0077(7)
C4 0.0564(10) 0.0476(10) 0.0486(10) -0.0012(8) 0.0065(8) -0.0038(8)
C3 0.0554(10) 0.0489(10) 0.0562(11) 0.0040(8) 0.0159(8) 0.0011(8)
C6 0.0556(10) 0.0487(10) 0.0548(11) 0.0015(8) 0.0084(8) -0.0069(9)
C7 0.0593(11) 0.0507(11) 0.0565(11) -0.0054(8) 0.0019(9) -0.0047(9)
C1 0.0550(12) 0.0716(14) 0.0876(15) -0.0007(10) 0.0052(11) 0.0053(11)
C14 0.0566(10) 0.0416(9) 0.0516(11) 0.0016(8) 0.0052(8) -0.0036(8)
N2 0.0534(9) 0.0632(10) 0.0714(11) 0.0016(7) 0.0046(8) 0.0081(8)
C13 0.0640(11) 0.0527(11) 0.0532(11) 0.0016(9) 0.0059(9) 0.0043(9)
C11 0.0556(11) 0.0541(11) 0.0653(12) -0.0026(8) 0.0073(9) -0.0135(9)
C15 0.0649(12) 0.0516(11) 0.0584(11) -0.0029(9) 0.0098(9) 0.0045(9)
C16 0.0658(12) 0.0564(11) 0.0576(11) 0.0019(9) -0.0045(9) 0.0019(9)
C12 0.0679(12) 0.0585(12) 0.0601(12) -0.0068(9) 0.0189(9) -0.0022(10)
C10 0.0660(13) 0.0821(15) 0.0966(17) -0.0098(11) 0.0147(12) -0.0188(13)

loop_
_atom_type_symbol
_atom_type_description
_atom_type_scat_dispersion_real
_atom_type_scat_dispersion_imag
_atom_type_scat_source
C C 0.0033 0.0016 'International Tables Vol C Tables 4.2.6.8 and 6.1.1.4'
H H 0.0000 0.0000 'International Tables Vol C Tables 4.2.6.8 and 6.1.1.4'
N N 0.0061 0.0033 'International Tables Vol C Tables 4.2.6.8 and 6.1.1.4'
O O 0.0106 0.0060 'International Tables Vol C Tables 4.2.6.8 and 6.1.1.4'

loop_
_geom_angle_atom_site_label_1
_geom_angle_atom_site_label_2
_geom_angle_atom_site_label_3
_geom_angle
N1 C9 H9A 109.5
N1 C9 H9B 109.5
H9A C9 H9B 109.5
N1 C9 H9C 109.5
H9A C9 H9C 109.5
H9B C9 H9C 109.5
N1 C8 H8A 109.5
N1 C8 H8B 109.5
H8A C8 H8B 109.5
N1 C8 H8C 109.5
H8A C8 H8C 109.5
H8B C8 H8C 109.5
N2 C18 H18A 109.5
N2 C18 H18B 109.5
H18A C18 H18B 109.5
N2 C18 H18C 109.5
H18A C18 H18C 109.5
H18B C18 H18C 109.5
N2 C17 H17A 109.5
N2 C17 H17B 109.5
H17A C17 H17B 109.5
N2 C17 H17C 109.5
H17A C17 H17C 109.5
H17B C17 H17C 109.5
N1 C5 C4 120.93(15)
N1 C5 C6 121.63(15)
C4 C5 C6 117.44(15)
C7 C2 C3 118.28(16)
C7 C2 C1 120.65(17)
C3 C2 C1 121.07(17)
C5 N1 C9 121.13(15)
C5 N1 C8 120.89(14)
C9 N1 C8 117.86(14)
C3 C4 C5 120.99(16)
C3 C4 H4 119.5
C5 C4 H4 119.5
C4 C3 C2 121.02(16)
C4 C3 H3 119.5
C2 C3 H3 119.5
C7 C6 C5 120.61(16)
C7 C6 H6 119.7
C5 C6 H6 119.7
C6 C7 C2 121.65(16)
C6 C7 H7 119.2
C2 C7 H7 119.2
O1 C1 C2 126.2(2)
O1 C1 H1 116.9
C2 C1 H1 116.9
N2 C14 C13 121.43(16)
N2 C14 C15 121.09(16)
C13 C14 C15 117.46(16)
C14 N2 C18 120.96(15)
C14 N2 C17 121.23(15)
C18 N2 C17 117.37(15)
C12 C13 C14 121.13(17)
C12 C13 H13 119.4
C14 C13 H13 119.4
C12 C11 C16 117.64(17)
C12 C11 C10 122.03(19)
C16 C11 C10 120.32(19)
C16 C15 C14 120.27(17)
C16 C15 H15 119.9
C14 C15 H15 119.9
C15 C16 C11 121.97(17)
C15 C16 H16 119.0
C11 C16 H16 119.0
C13 C12 C11 121.50(17)
C13 C12 H12 119.3
C11 C12 H12 119.3
O2 C10 C11 125.1(2)
O2 C10 H10 117.4
C11 C10 H10 117.4

loop_
_geom_bond_atom_site_label_1
_geom_bond_atom_site_label_2
_geom_bond_distance
O1 C1 1.204(2)
O2 C10 1.212(3)
C9 N1 1.448(2)
C9 H9A 0.96
C9 H9B 0.96
C9 H9C 0.96
C8 N1 1.454(2)
C8 H8A 0.96
C8 H8B 0.96
C8 H8C 0.96
C18 N2 1.450(2)
C18 H18A 0.96
C18 H18B 0.96
C18 H18C 0.96
C17 N2 1.451(2)
C17 H17A 0.96
C17 H17B 0.96
C17 H17C 0.96
C5 N1 1.366(2)
C5 C4 1.407(2)
C5 C6 1.407(2)
C2 C7 1.386(2)
C2 C3 1.389(2)
C2 C1 1.457(3)
C4 C3 1.379(2)
C4 H4 0.93
C3 H3 0.93
C6 C7 1.375(2)
C6 H6 0.93
C7 H7 0.93
C1 H1 0.93
C14 N2 1.366(2)
C14 C13 1.399(2)
C14 C15 1.409(2)
C13 C12 1.374(3)
C13 H13 0.93
C11 C12 1.384(3)
C11 C16 1.389(3)
C11 C10 1.454(3)
C15 C16 1.374(2)
C15 H15 0.93
C16 H16 0.93
C12 H12 0.93
C10 H10 0.93

loop_
_geom_hbond_atom_site_label_D
_geom_hbond_atom_site_label_H
_geom_hbond_atom_site_label_A
_geom_hbond_site_symmetry_A
_geom_hbond_distance_DH
_geom_hbond_distance_HA
_geom_hbond_distance_DA
_geom_hbond_angle_DHA
C9 H9A O1 1_455 0.96 2.57 3.459(3) 155
C3 H3 Cg1 1_555 0.93 2.78 3.593(3) 146

loop_
_cod_related_entry_id
_cod_related_entry_database
_cod_related_entry_code
1 ChemSpider 7199
